data_4332849
loop_
_publ_author_name
'Alley, Kerwyn G.'
'Bircher, Roland'
'Waldmann, Oliver'
'Ochsenbein, Stefan T.'
'G\"udel, Hans U.'
'Moubaraki, Boujemaa'
'Murray, Keith S.'
'Fernandez-Alonso, Felix'
'Abrahams, Brendan F.'
'Boskovic, Colette'

_publ_section_title
;
 Mixed-Valent Cobalt Spin Clusters:&#x00A0; a Hexanuclear Complex and a
 One-Dimensional Coordination Polymer Comprised of Alternating Hepta- and
 Mononuclear Fragments
;
_journal_issue 22
_journal_name_full 'Inorganic Chemistry'
_journal_page_first 8950
_journal_page_last 8957
_journal_paper_doi 10.1021/ic060938e
_journal_volume 45
_journal_year 2006
_chemical_formula_sum 'C42 H89.5 Co8 N8 O30.25'
_chemical_formula_weight 1662.16
_chemical_name_systematic
;
 ?
;
_space_group_IT_number 15
_symmetry_cell_setting monoclinic
_symmetry_space_group_name_Hall '-C 2yc'
_symmetry_space_group_name_H-M 'C 1 2/c 1'
_atom_sites_solution_hydrogens geom
_atom_sites_solution_primary direct
_atom_sites_solution_secondary difmap
_audit_creation_method SHELXL-97
_cell_angle_alpha 90.00
_cell_angle_beta 105.489(3)
_cell_angle_gamma 90.00
_cell_formula_units_Z 4
_cell_length_a 11.5243(14)
_cell_length_b 37.727(5)
_cell_length_c 15.682(2)
_cell_measurement_reflns_used 2706
_cell_measurement_temperature 150(1)
_cell_measurement_theta_max 26.97
_cell_measurement_theta_min 2.45
_cell_volume 6570.6(15)
_computing_cell_refinement 'Bruker SMART'
_computing_data_collection 'Bruker SMART'
_computing_data_reduction 'Bruker SMART'
_computing_structure_refinement 'SHELXL-97 (Sheldrick, 1997)'
_computing_structure_solution SIR-92
_diffrn_ambient_temperature 150(2)
_diffrn_measured_fraction_theta_full 0.984
_diffrn_measured_fraction_theta_max 0.984
_diffrn_measurement_device_type 'Bruker CCD area detector'
_diffrn_measurement_method 'phi and omega scans'
_diffrn_radiation_monochromator graphite
_diffrn_radiation_source 'fine-focus sealed tube'
_diffrn_radiation_type MoK\a
_diffrn_radiation_wavelength 0.71073
_diffrn_reflns_av_R_equivalents 0.0482
_diffrn_reflns_av_sigmaI/netI 0.0652
_diffrn_reflns_limit_h_max 11
_diffrn_reflns_limit_h_min -14
_diffrn_reflns_limit_k_max 48
_diffrn_reflns_limit_k_min -39
_diffrn_reflns_limit_l_max 19
_diffrn_reflns_limit_l_min -20
_diffrn_reflns_number 20447
_diffrn_reflns_theta_full 27.53
_diffrn_reflns_theta_max 27.53
_diffrn_reflns_theta_min 1.08
_diffrn_standards_decay_% 0
_exptl_absorpt_coefficient_mu 2.055
_exptl_absorpt_correction_T_max 1.000
_exptl_absorpt_correction_T_min 0.815
_exptl_absorpt_correction_type multi-scan
_exptl_absorpt_process_details
;
 G. M. Sheldrick - SADABS
;
_exptl_crystal_colour pink
_exptl_crystal_density_diffrn 1.680
_exptl_crystal_density_method 'not measured'
_exptl_crystal_description rod
_exptl_crystal_F_000 3422
_exptl_crystal_size_max 0.36
_exptl_crystal_size_mid 0.08
_exptl_crystal_size_min 0.08
_refine_diff_density_max 0.985
_refine_diff_density_min -0.543
_refine_diff_density_rms 0.128
_refine_ls_extinction_method none
_refine_ls_goodness_of_fit_ref 1.084
_refine_ls_hydrogen_treatment mixed
_refine_ls_matrix_type full
_refine_ls_number_parameters 423
_refine_ls_number_reflns 7456
_refine_ls_number_restraints 10
_refine_ls_restrained_S_all 1.085
_refine_ls_R_factor_all 0.0821
_refine_ls_R_factor_gt 0.0552
_refine_ls_shift/su_max 0.001
_refine_ls_shift/su_mean 0.000
_refine_ls_structure_factor_coef Fsqd
_refine_ls_weighting_details 'calc w=1/[\s^2^(Fo^2^)+(0.0640P)^2^+11.7373P] where P=(Fo^2^+2Fc^2^)/3'
_refine_ls_weighting_scheme calc
_refine_ls_wR_factor_gt 0.1321
_refine_ls_wR_factor_ref 0.1490
_reflns_number_gt 5434
_reflns_number_total 7456
_reflns_threshold_expression >2sigma(I)
_cod_data_source_file ic060938esup1.cif
_cod_data_source_block compound_2
_cod_depositor_comments
;
The following automatic conversions were performed:

'_symmetry_cell_setting' value 'Monoclinic' changed to 'monoclinic'
according to /home/saulius/struct/CIF-dictionaries/cif_core.dic
dictionary named 'cif_core.dic' version 2.4.2 from 2011-04-26.

Automatic conversion script
Id: cif_fix_values 1891 2012-01-12 08:04:46Z andrius 
;
_cod_original_cell_volume 6570.7(14)
_cod_original_sg_symbol_H-M C2/c
_cod_original_formula_sum 'C42 H89.50 Co8 N8 O30.25'
_cod_database_code 4332849

loop_
_symmetry_equiv_pos_as_xyz
'x, y, z'
'-x, y, -z+1/2'
'x+1/2, y+1/2, z'
'-x+1/2, y+1/2, -z+1/2'
'-x, -y, -z'
'x, -y, z-1/2'
'-x+1/2, -y+1/2, -z'
'x+1/2, -y+1/2, z-1/2'

loop_
_atom_site_label
_atom_site_type_symbol
_atom_site_fract_x
_atom_site_fract_y
_atom_site_fract_z
_atom_site_U_iso_or_equiv
_atom_site_adp_type
_atom_site_occupancy
_atom_site_symmetry_multiplicity
_atom_site_calc_flag
_atom_site_refinement_flags
_atom_site_disorder_assembly
_atom_site_disorder_group
Co1 Co 0.0000 0.22305(2) 0.7500 0.01428(19) Uani 1 2 d S . .
Co2 Co 0.0000 0.05926(2) 0.7500 0.0164(2) Uani 1 2 d S . .
Co3 Co 0.05430(5) 0.177513(15) 0.91955(4) 0.01349(15) Uani 1 1 d . . .
Co4 Co 0.0000 0.13811(2) 0.7500 0.01374(19) Uani 1 2 d S . .
Co5 Co 0.05888(6) 0.095740(15) 0.93367(4) 0.01728(16) Uani 1 1 d . . .
Co6 Co 0.0000 0.13267(2) 1.2500 0.0206(2) Uani 1 2 d S . .
O3 O 0.1152(3) 0.17780(7) 0.81813(19) 0.0140(6) Uani 1 1 d . . .
O1 O -0.0516(3) 0.06000(8) 0.8547(2) 0.0194(7) Uani 1 1 d . . .
O6 O -0.0570(3) 0.14137(8) 0.86635(19) 0.0159(6) Uani 1 1 d . . .
O4 O 0.1553(3) 0.14008(8) 0.9741(2) 0.0179(7) Uani 1 1 d . . .
O2 O -0.1112(3) 0.09529(8) 0.6953(2) 0.0174(7) Uani 1 1 d . . .
O5 O -0.0480(3) 0.21473(8) 0.86339(19) 0.0163(6) Uani 1 1 d . . .
O13 O 0.0606(3) 0.18264(8) 1.3167(2) 0.0259(8) Uani 1 1 d . . .
O7 O 0.1371(3) 0.25629(8) 0.8165(2) 0.0201(7) Uani 1 1 d . . .
O11 O -0.0234(3) 0.10197(8) 1.0361(2) 0.0218(7) Uani 1 1 d . . .
O12 O -0.0757(3) 0.09218(8) 1.1596(2) 0.0269(8) Uani 1 1 d . . .
O8 O 0.2817(3) 0.29639(9) 0.8454(2) 0.0308(8) Uani 1 1 d . . .
O9 O 0.1894(3) 0.05792(9) 0.9781(2) 0.0276(8) Uani 1 1 d . . .
O14 O 0.1565(4) 0.13381(9) 1.2026(3) 0.0332(9) Uani 1 1 d D . .
N3 N -0.0377(3) 0.17779(10) 1.0055(2) 0.0182(8) Uani 1 1 d . . .
H3NA H -0.0288 0.1571 1.0377 0.022 Uiso 1 1 calc R . .
H3NB H -0.0190 0.1969 1.0433 0.022 Uiso 1 1 calc R . .
O10 O 0.2607(4) 0.07383(10) 1.1197(2) 0.0436(10) Uani 1 1 d . . .
N2 N 0.1891(3) 0.20776(9) 0.9686(2) 0.0154(8) Uani 1 1 d . . .
H2NC H 0.1813 0.2295 0.9411 0.019 Uiso 1 1 calc R . .
H2ND H 0.2018 0.2108 1.0286 0.019 Uiso 1 1 calc R . .
O15 O 0.1884(4) 0.04361(10) 0.2588(3) 0.0443(11) Uani 1 1 d D . .
N1 N -0.1362(3) 0.02869(9) 0.7026(2) 0.0191(8) Uani 1 1 d . . .
H2NE H -0.1567 0.0279 0.6418 0.023 Uiso 1 1 calc R . .
H2NF H -0.1234 0.0061 0.7251 0.023 Uiso 1 1 calc R . .
C1 C -0.2279(4) 0.04826(12) 0.7367(3) 0.0211(10) Uani 1 1 d . . .
C2 C -0.1725(4) 0.04900(12) 0.8373(3) 0.0215(10) Uani 1 1 d . . .
H2CA H -0.2180 0.0656 0.8651 0.026 Uiso 1 1 calc R . .
H2CB H -0.1765 0.0251 0.8623 0.026 Uiso 1 1 calc R . .
C9 C -0.1598(4) 0.18100(12) 0.9433(3) 0.0182(9) Uani 1 1 d . . .
C19 C 0.0000 0.19919(18) 1.2500 0.0234(15) Uani 1 2 d S . .
C6 C 0.2436(4) 0.18086(12) 0.8461(3) 0.0182(10) Uani 1 1 d . . .
H6CA H 0.2695 0.2015 0.8166 0.022 Uiso 1 1 calc R . .
H6CB H 0.2807 0.1593 0.8289 0.022 Uiso 1 1 calc R . .
C7 C 0.2775(4) 0.15029(12) 0.9928(3) 0.0195(10) Uani 1 1 d . . .
H7CA H 0.3241 0.1320 0.9710 0.023 Uiso 1 1 calc R . .
H7CB H 0.3118 0.1528 1.0575 0.023 Uiso 1 1 calc R . .
C3 C -0.2292(4) 0.08583(12) 0.6985(3) 0.0193(10) Uani 1 1 d . . .
H3CC H -0.2846 0.0867 0.6382 0.023 Uiso 1 1 calc R . .
H3CD H -0.2583 0.1029 0.7360 0.023 Uiso 1 1 calc R . .
C10 C -0.1542(4) 0.21499(12) 0.8915(3) 0.0203(10) Uani 1 1 d . . .
H10G H -0.2253 0.2164 0.8396 0.024 Uiso 1 1 calc R . .
H10H H -0.1548 0.2359 0.9295 0.024 Uiso 1 1 calc R . .
C4 C -0.3520(4) 0.03156(13) 0.7109(3) 0.0285(12) Uani 1 1 d . . .
H4CE H -0.3479 0.0077 0.7363 0.034 Uiso 1 1 calc R . .
H4CF H -0.3806 0.0300 0.6463 0.034 Uiso 1 1 calc R . .
H4CG H -0.4077 0.0461 0.7334 0.034 Uiso 1 1 calc R . .
C18 C -0.0640(5) 0.04189(12) 1.0699(3) 0.0336(13) Uani 1 1 d . . .
H18A H -0.0877 0.0297 1.1177 0.050 Uiso 0.50 1 calc PR . .
H18B H 0.0138 0.0327 1.0656 0.050 Uiso 0.50 1 calc PR . .
H18C H -0.1250 0.0378 1.0138 0.050 Uiso 0.50 1 calc PR . .
H18D H -0.0449 0.0371 1.0137 0.050 Uiso 0.50 1 calc PR . .
H18E H -0.1464 0.0341 1.0658 0.050 Uiso 0.50 1 calc PR . .
H18F H -0.0076 0.0290 1.1176 0.050 Uiso 0.50 1 calc PR . .
C11 C -0.1712(4) 0.14857(12) 0.8822(3) 0.0182(9) Uani 1 1 d . . .
H11K H -0.1982 0.1277 0.9102 0.022 Uiso 1 1 calc R . .
H11L H -0.2318 0.1533 0.8254 0.022 Uiso 1 1 calc R . .
C14 C 0.1408(5) 0.29934(13) 0.7047(3) 0.0280(11) Uani 1 1 d . . .
H14M H 0.0701 0.2859 0.6720 0.034 Uiso 1 1 calc R . .
H14N H 0.2023 0.2988 0.6719 0.034 Uiso 1 1 calc R . .
H14O H 0.1175 0.3239 0.7115 0.034 Uiso 1 1 calc R . .
C12 C -0.2600(4) 0.18226(14) 0.9889(3) 0.0263(11) Uani 1 1 d . . .
H12P H -0.3376 0.1787 0.9451 0.032 Uiso 1 1 calc R . .
H12Q H -0.2597 0.2054 1.0174 0.032 Uiso 1 1 calc R . .
H12R H -0.2477 0.1635 1.0336 0.032 Uiso 1 1 calc R . .
C5 C 0.2855(4) 0.18566(12) 0.9470(3) 0.0172(9) Uani 1 1 d . . .
C13 C 0.1907(4) 0.28297(12) 0.7946(3) 0.0204(10) Uani 1 1 d . . .
C8 C 0.4090(4) 0.20232(14) 0.9764(3) 0.0268(11) Uani 1 1 d . . .
H8A H 0.4090 0.2248 0.9452 0.032 Uiso 1 1 calc R . .
H8B H 0.4685 0.1863 0.9626 0.032 Uiso 1 1 calc R . .
H8C H 0.4298 0.2066 1.0403 0.032 Uiso 1 1 calc R . .
C17 C -0.0532(4) 0.08124(12) 1.0892(3) 0.0211(10) Uani 1 1 d . . .
C15 C 0.2610(5) 0.05496(13) 1.0546(3) 0.0284(12) Uani 1 1 d . . .
C16 C 0.3555(5) 0.02598(15) 1.0649(4) 0.0442(15) Uani 1 1 d . . .
H16D H 0.3448 0.0136 1.0084 0.053 Uiso 1 1 calc R . .
H16E H 0.3467 0.0091 1.1103 0.053 Uiso 1 1 calc R . .
H16F H 0.4360 0.0366 1.0826 0.053 Uiso 1 1 calc R . .
C20 C 0.0000 0.23879(18) 1.2500 0.0359(19) Uani 1 2 d S . .
H20G H 0.0509 0.2475 1.3066 0.043 Uiso 0.50 1 calc PR . .
H20H H -0.0824 0.2475 1.2417 0.043 Uiso 0.50 1 calc PR . .
H20I H 0.0316 0.2475 1.2017 0.043 Uiso 0.50 1 calc PR . .
N101 N 0.5000 0.1742(6) 0.7500 0.116(8) Uiso 0.50 2 d SPD . 1
C101 C 0.497(3) 0.1455(5) 0.7318(15) 0.036(6) Uiso 0.25 1 d PD . 1
C102 C 0.477(3) 0.1147(8) 0.670(2) 0.094(12) Uiso 0.25 1 d PD A 1
H10A H 0.4704 0.1231 0.6098 0.141 Uiso 0.13 1 calc PR A 1
H10B H 0.4031 0.1024 0.6718 0.141 Uiso 0.13 1 calc PR A 1
H10C H 0.5456 0.0983 0.6880 0.141 Uiso 0.13 1 calc PR A 1
H10D H 0.4757 0.0928 0.7033 0.141 Uiso 0.13 1 calc PR A 1
H10E H 0.5430 0.1135 0.6413 0.141 Uiso 0.13 1 calc PR A 1
H10F H 0.4005 0.1175 0.6250 0.141 Uiso 0.13 1 calc PR A 1
N111 N 0.4215(13) 0.0917(4) 0.5677(11) 0.085(5) Uiso 0.50 1 d PD B 2
C111 C 0.402(2) 0.0879(6) 0.4909(12) 0.080(6) Uiso 0.50 1 d PD B 2
C112 C 0.4059(14) 0.0987(4) 0.4038(11) 0.057(4) Uiso 0.50 1 d PD B 2
H11A H 0.3658 0.0808 0.3606 0.085 Uiso 0.25 1 calc PR B 2
H11B H 0.4899 0.1011 0.4021 0.085 Uiso 0.25 1 calc PR B 2
H11C H 0.3646 0.1215 0.3893 0.085 Uiso 0.25 1 calc PR B 2
H11D H 0.4478 0.1215 0.4074 0.085 Uiso 0.25 1 calc PR B 2
H11E H 0.3236 0.1011 0.3659 0.085 Uiso 0.25 1 calc PR B 2
H11F H 0.4489 0.0808 0.3787 0.085 Uiso 0.25 1 calc PR B 2
O16 O 0.5000 0.1038(8) 0.2500 0.081(9) Uiso 0.25 2 d SP . .
C121 C 0.398(2) 0.0924(6) 0.4458(14) 0.029(5) Uiso 0.25 1 d PD C 3
C122 C 0.421(2) 0.0979(7) 0.3595(15) 0.043(6) Uiso 0.25 1 d PD C 3
H12A H 0.3512 0.0903 0.3126 0.064 Uiso 0.13 1 calc PR C 3
H12B H 0.4918 0.0839 0.3562 0.064 Uiso 0.13 1 calc PR C 3
H12C H 0.4372 0.1231 0.3521 0.064 Uiso 0.13 1 calc PR C 3
H12D H 0.5023 0.1079 0.3680 0.064 Uiso 0.13 1 calc PR C 3
H12E H 0.3617 0.1143 0.3244 0.064 Uiso 0.13 1 calc PR C 3
H12F H 0.4163 0.0751 0.3285 0.064 Uiso 0.13 1 calc PR C 3
N121 N 0.422(2) 0.0973(7) 0.5174(14) 0.047(6) Uiso 0.25 1 d PD C 3
H14A H 0.179(5) 0.1544(8) 1.187(4) 0.058(15) Uiso 1 1 d D . .
H14B H 0.168(6) 0.1182(12) 1.165(3) 0.058(15) Uiso 1 1 d D . .
H15B H 0.210(7) 0.052(2) 0.214(3) 0.10(2) Uiso 1 1 d D . .
H15A H 0.146(6) 0.0601(15) 0.275(5) 0.10(2) Uiso 1 1 d D . .

loop_
_atom_site_aniso_label
_atom_site_aniso_U_11
_atom_site_aniso_U_22
_atom_site_aniso_U_33
_atom_site_aniso_U_23
_atom_site_aniso_U_13
_atom_site_aniso_U_12
Co1 0.0188(5) 0.0124(4) 0.0117(4) 0.000 0.0043(3) 0.000
Co2 0.0251(5) 0.0113(4) 0.0160(4) 0.000 0.0112(4) 0.000
Co3 0.0172(3) 0.0130(3) 0.0110(3) 0.0003(2) 0.0051(2) 0.0008(2)
Co4 0.0191(4) 0.0115(4) 0.0121(4) 0.000 0.0067(4) 0.000
Co5 0.0254(4) 0.0140(3) 0.0149(3) 0.0009(2) 0.0095(3) 0.0006(2)
Co6 0.0320(5) 0.0160(5) 0.0162(5) 0.000 0.0106(4) 0.000
O3 0.0147(15) 0.0163(16) 0.0106(15) -0.0013(12) 0.0027(12) -0.0017(12)
O1 0.0283(19) 0.0186(16) 0.0156(16) -0.0019(13) 0.0132(14) -0.0059(13)
O6 0.0168(16) 0.0169(16) 0.0149(16) -0.0018(12) 0.0057(13) -0.0005(12)
O4 0.0193(17) 0.0172(16) 0.0167(16) 0.0028(12) 0.0043(13) 0.0046(13)
O2 0.0203(17) 0.0152(16) 0.0180(16) -0.0014(12) 0.0071(13) -0.0010(12)
O5 0.0197(17) 0.0168(16) 0.0127(15) 0.0015(12) 0.0048(13) 0.0028(12)
O13 0.034(2) 0.0253(19) 0.0182(17) 0.0015(14) 0.0061(15) 0.0008(15)
O7 0.0247(18) 0.0167(16) 0.0163(16) 0.0027(13) 0.0012(14) -0.0023(13)
O11 0.034(2) 0.0158(16) 0.0208(17) 0.0013(13) 0.0168(15) -0.0013(14)
O12 0.049(2) 0.0181(18) 0.0205(18) -0.0046(14) 0.0209(17) -0.0091(15)
O8 0.034(2) 0.039(2) 0.0172(18) -0.0023(15) 0.0030(16) -0.0176(17)
O9 0.036(2) 0.0228(19) 0.025(2) 0.0029(14) 0.0107(17) 0.0103(15)
O14 0.042(2) 0.026(2) 0.036(2) -0.0008(17) 0.0170(19) -0.0071(17)
N3 0.026(2) 0.016(2) 0.0126(19) -0.0018(15) 0.0067(16) 0.0003(16)
O10 0.065(3) 0.042(2) 0.024(2) 0.0036(18) 0.012(2) 0.008(2)
N2 0.0186(19) 0.0148(19) 0.0120(18) -0.0006(14) 0.0026(15) 0.0016(15)
O15 0.074(3) 0.022(2) 0.052(3) 0.0051(19) 0.044(3) 0.008(2)
N1 0.031(2) 0.0102(19) 0.019(2) -0.0011(15) 0.0117(18) -0.0025(16)
C1 0.024(3) 0.018(2) 0.025(3) -0.0029(19) 0.012(2) -0.0037(19)
C2 0.029(3) 0.021(2) 0.019(2) -0.0006(19) 0.014(2) -0.003(2)
C9 0.020(2) 0.022(2) 0.014(2) -0.0017(18) 0.0071(19) 0.0015(19)
C19 0.030(4) 0.020(4) 0.025(4) 0.000 0.017(3) 0.000
C6 0.019(2) 0.020(2) 0.017(2) 0.0009(18) 0.0061(19) -0.0004(18)
C7 0.019(2) 0.020(2) 0.018(2) -0.0002(19) 0.0023(19) 0.0059(19)
C3 0.023(2) 0.016(2) 0.023(2) -0.0005(19) 0.014(2) 0.0011(19)
C10 0.020(2) 0.023(2) 0.021(2) -0.0003(19) 0.010(2) 0.0071(19)
C4 0.032(3) 0.025(3) 0.031(3) -0.005(2) 0.012(2) -0.008(2)
C18 0.060(4) 0.017(3) 0.028(3) -0.002(2) 0.019(3) -0.003(2)
C11 0.016(2) 0.022(2) 0.019(2) -0.0005(19) 0.0090(19) 0.0010(18)
C14 0.034(3) 0.026(3) 0.020(3) 0.003(2) 0.001(2) -0.010(2)
C12 0.023(3) 0.033(3) 0.027(3) -0.001(2) 0.013(2) 0.002(2)
C5 0.015(2) 0.019(2) 0.018(2) -0.0010(18) 0.0052(18) -0.0013(18)
C13 0.026(3) 0.022(3) 0.016(2) -0.0027(19) 0.010(2) -0.001(2)
C8 0.021(3) 0.035(3) 0.023(3) -0.002(2) 0.003(2) -0.004(2)
C17 0.023(3) 0.021(2) 0.021(2) 0.0045(19) 0.009(2) -0.001(2)
C15 0.040(3) 0.023(3) 0.026(3) 0.008(2) 0.017(3) 0.002(2)
C16 0.050(4) 0.041(4) 0.042(4) 0.017(3) 0.012(3) 0.018(3)
C20 0.053(5) 0.017(4) 0.041(5) 0.000 0.019(4) 0.000

loop_
_atom_type_symbol
_atom_type_description
_atom_type_scat_dispersion_real
_atom_type_scat_dispersion_imag
_atom_type_scat_source
C C 0.0033 0.0016 'International Tables Vol C Tables 4.2.6.8 and 6.1.1.4'
N N 0.0061 0.0033 'International Tables Vol C Tables 4.2.6.8 and 6.1.1.4'
O O 0.0106 0.0060 'International Tables Vol C Tables 4.2.6.8 and 6.1.1.4'
Co Co 0.3494 0.9721 'International Tables Vol C Tables 4.2.6.8 and 6.1.1.4'
H H 0.0000 0.0000 'International Tables Vol C Tables 4.2.6.8 and 6.1.1.4'

loop_
_geom_angle_atom_site_label_1
_geom_angle_atom_site_label_2
_geom_angle_atom_site_label_3
_geom_angle
_geom_angle_site_symmetry_1
_geom_angle_site_symmetry_3
O5 Co1 O5 162.15(17) . 2_556
O5 Co1 O7 90.12(12) . .
O5 Co1 O7 100.73(12) 2_556 .
O5 Co1 O7 100.73(12) . 2_556
O5 Co1 O7 90.12(12) 2_556 2_556
O7 Co1 O7 105.34(17) . 2_556
O5 Co1 O3 91.97(11) . 2_556
O5 Co1 O3 74.34(11) 2_556 2_556
O7 Co1 O3 166.96(11) . 2_556
O7 Co1 O3 86.92(11) 2_556 2_556
O5 Co1 O3 74.34(11) . .
O5 Co1 O3 91.97(11) 2_556 .
O7 Co1 O3 86.92(11) . .
O7 Co1 O3 166.96(12) 2_556 .
O3 Co1 O3 81.26(15) 2_556 .
O1 Co2 O1 178.32(19) 2_556 .
O1 Co2 O2 92.93(13) 2_556 2_556
O1 Co2 O2 85.87(13) . 2_556
O1 Co2 O2 85.87(13) 2_556 .
O1 Co2 O2 92.93(13) . .
O2 Co2 O2 89.12(18) 2_556 .
O1 Co2 N1 94.96(14) 2_556 .
O1 Co2 N1 86.04(14) . .
O2 Co2 N1 168.18(14) 2_556 .
O2 Co2 N1 82.70(14) . .
O1 Co2 N1 86.04(14) 2_556 2_556
O1 Co2 N1 94.96(14) . 2_556
O2 Co2 N1 82.70(14) 2_556 2_556
O2 Co2 N1 168.18(14) . 2_556
N1 Co2 N1 106.6(2) . 2_556
O1 Co2 Co4 89.16(9) 2_556 .
O1 Co2 Co4 89.16(9) . .
O2 Co2 Co4 44.56(9) 2_556 .
O2 Co2 Co4 44.56(9) . .
N1 Co2 Co4 126.71(11) . .
N1 Co2 Co4 126.71(11) 2_556 .
O4 Co3 O5 179.23(14) . .
O4 Co3 O3 93.61(13) . .
O5 Co3 O3 85.98(12) . .
O4 Co3 O6 85.65(13) . .
O5 Co3 O6 93.69(13) . .
O3 Co3 O6 89.62(12) . .
O4 Co3 N2 85.87(15) . .
O5 Co3 N2 94.74(14) . .
O3 Co3 N2 83.78(14) . .
O6 Co3 N2 168.90(14) . .
O4 Co3 N3 94.31(14) . .
O5 Co3 N3 86.01(14) . .
O3 Co3 N3 168.73(15) . .
O6 Co3 N3 83.01(14) . .
N2 Co3 N3 104.77(15) . .
O4 Co3 Co4 89.33(9) . .
O5 Co3 Co4 89.92(9) . .
O3 Co3 Co4 44.71(9) . .
O6 Co3 Co4 44.91(9) . .
N2 Co3 Co4 127.84(10) . .
N3 Co3 Co4 127.39(11) . .
O3 Co4 O3 88.74(16) . 2_556
O3 Co4 O2 173.59(11) . .
O3 Co4 O2 96.16(12) 2_556 .
O3 Co4 O2 96.16(12) . 2_556
O3 Co4 O2 173.59(11) 2_556 2_556
O2 Co4 O2 79.27(17) . 2_556
O3 Co4 O6 95.66(11) . 2_556
O3 Co4 O6 79.50(11) 2_556 2_556
O2 Co4 O6 89.31(11) . 2_556
O2 Co4 O6 95.86(11) 2_556 2_556
O3 Co4 O6 79.50(11) . .
O3 Co4 O6 95.66(11) 2_556 .
O2 Co4 O6 95.86(11) . .
O2 Co4 O6 89.31(11) 2_556 .
O6 Co4 O6 173.30(16) 2_556 .
O3 Co4 Co3 39.70(8) . .
O3 Co4 Co3 92.99(8) 2_556 .
O2 Co4 Co3 135.48(8) . .
O2 Co4 Co3 93.42(8) 2_556 .
O6 Co4 Co3 135.21(9) 2_556 .
O6 Co4 Co3 39.80(8) . .
O3 Co4 Co3 92.99(8) . 2_556
O3 Co4 Co3 39.70(8) 2_556 2_556
O2 Co4 Co3 93.42(8) . 2_556
O2 Co4 Co3 135.48(8) 2_556 2_556
O6 Co4 Co3 39.80(8) 2_556 2_556
O6 Co4 Co3 135.21(9) . 2_556
Co3 Co4 Co3 119.78(3) . 2_556
O3 Co4 Co2 135.63(8) . .
O3 Co4 Co2 135.63(8) 2_556 .
O2 Co4 Co2 39.64(8) . .
O2 Co4 Co2 39.64(8) 2_556 .
O6 Co4 Co2 93.35(8) 2_556 .
O6 Co4 Co2 93.35(8) . .
Co3 Co4 Co2 120.108(17) . .
Co3 Co4 Co2 120.108(17) 2_556 .
O4 Co5 O1 161.04(12) . .
O4 Co5 O9 100.23(13) . .
O1 Co5 O9 91.65(14) . .
O4 Co5 O11 89.42(12) . .
O1 Co5 O11 101.79(12) . .
O9 Co5 O11 105.04(13) . .
O4 Co5 O2 91.81(12) . 2_556
O1 Co5 O2 73.93(11) . 2_556
O9 Co5 O2 87.23(12) . 2_556
O11 Co5 O2 167.24(12) . 2_556
O4 Co5 O6 73.85(11) . .
O1 Co5 O6 91.41(12) . .
O9 Co5 O6 167.07(12) . .
O11 Co5 O6 86.60(11) . .
O2 Co5 O6 81.56(10) 2_556 .
O12 Co6 O12 87.10(19) . 2_557
O12 Co6 O14 90.97(13) . .
O12 Co6 O14 90.71(14) 2_557 .
O12 Co6 O14 90.71(14) . 2_557
O12 Co6 O14 90.97(14) 2_557 2_557
O14 Co6 O14 177.7(2) . 2_557
O12 Co6 O13 106.41(13) . 2_557
O12 Co6 O13 166.42(13) 2_557 2_557
O14 Co6 O13 90.46(13) . 2_557
O14 Co6 O13 87.53(13) 2_557 2_557
O12 Co6 O13 166.42(13) . .
O12 Co6 O13 106.41(13) 2_557 .
O14 Co6 O13 87.53(13) . .
O14 Co6 O13 90.46(13) 2_557 .
O13 Co6 O13 60.13(18) 2_557 .
O12 Co6 C19 136.45(9) . .
O12 Co6 C19 136.45(9) 2_557 .
O14 Co6 C19 88.84(10) . .
O14 Co6 C19 88.84(10) 2_557 .
O13 Co6 C19 30.07(9) 2_557 .
O13 Co6 C19 30.07(9) . .
C6 O3 Co3 109.1(2) . .
C6 O3 Co4 132.6(3) . .
Co3 O3 Co4 95.59(12) . .
C6 O3 Co1 121.0(2) . .
Co3 O3 Co1 95.67(12) . .
Co4 O3 Co1 95.00(11) . .
C2 O1 Co2 110.6(3) . .
C2 O1 Co5 137.7(3) . .
Co2 O1 Co5 104.33(14) . .
C11 O6 Co3 109.3(2) . .
C11 O6 Co4 132.7(3) . .
Co3 O6 Co4 95.29(12) . .
C11 O6 Co5 121.3(2) . .
Co3 O6 Co5 95.51(13) . .
Co4 O6 Co5 94.50(11) . .
C7 O4 Co3 110.5(2) . .
C7 O4 Co5 136.6(3) . .
Co3 O4 Co5 104.94(15) . .
C3 O2 Co2 109.8(2) . .
C3 O2 Co4 131.7(3) . .
Co2 O2 Co4 95.80(13) . .
C3 O2 Co5 121.4(3) . 2_556
Co2 O2 Co5 95.78(12) . 2_556
Co4 O2 Co5 94.63(11) . 2_556
C10 O5 Co3 110.2(3) . .
C10 O5 Co1 137.7(3) . .
Co3 O5 Co1 103.96(13) . .
C19 O13 Co6 89.7(3) . .
C13 O7 Co1 134.6(3) . .
C17 O11 Co5 134.6(3) . .
C17 O12 Co6 132.6(3) . .
C15 O9 Co5 127.9(3) . .
C9 N3 Co3 98.2(2) . .
C5 N2 Co3 98.5(2) . .
C1 N1 Co2 98.4(3) . .
N1 C1 C4 113.8(4) . .
N1 C1 C2 103.7(4) . .
C4 C1 C2 112.7(4) . .
N1 C1 C3 104.4(3) . .
C4 C1 C3 111.6(4) . .
C2 C1 C3 110.0(4) . .
O1 C2 C1 108.9(3) . .
N3 C9 C12 113.6(4) . .
N3 C9 C10 104.5(4) . .
C12 C9 C10 111.7(4) . .
N3 C9 C11 104.6(3) . .
C12 C9 C11 111.7(4) . .
C10 C9 C11 110.2(4) . .
O13 C19 O13 120.4(6) . 2_557
O13 C19 C20 119.8(3) . .
O13 C19 C20 119.8(3) 2_557 .
O13 C19 Co6 60.2(3) . .
O13 C19 Co6 60.2(3) 2_557 .
C20 C19 Co6 180.000(1) . .
O3 C6 C5 109.9(3) . .
O4 C7 C5 108.8(3) . .
O2 C3 C1 109.6(4) . .
O5 C10 C9 108.9(3) . .
O6 C11 C9 109.3(4) . .
N2 C5 C8 113.2(4) . .
N2 C5 C7 103.8(3) . .
C8 C5 C7 112.9(4) . .
N2 C5 C6 104.5(3) . .
C8 C5 C6 112.0(4) . .
C7 C5 C6 109.8(4) . .
O8 C13 O7 122.4(4) . .
O8 C13 C14 118.6(4) . .
O7 C13 C14 119.0(4) . .
O11 C17 O12 122.0(4) . .
O11 C17 C18 120.1(4) . .
O12 C17 C18 117.9(4) . .
O10 C15 O9 125.6(5) . .
O10 C15 C16 118.9(5) . .
O9 C15 C16 115.5(5) . .
C101 N101 C101 29(2) . 2_656
C101 C101 N101 75.5(12) 2_656 .
C101 C101 C102 128.4(18) 2_656 .
N101 C101 C102 156(2) . .
C101 C101 C102 38.2(13) 2_656 2_656
N101 C101 C102 113.6(19) . 2_656
C102 C101 C102 91(3) . 2_656
N111 C111 C112 153(2) . .
N121 C121 C122 149(3) . .

loop_
_geom_bond_atom_site_label_1
_geom_bond_atom_site_label_2
_geom_bond_distance
_geom_bond_site_symmetry_2
Co1 O5 2.023(3) .
Co1 O5 2.023(3) 2_556
Co1 O7 2.068(3) .
Co1 O7 2.068(3) 2_556
Co1 O3 2.249(3) 2_556
Co1 O3 2.249(3) .
Co2 O1 1.890(3) 2_556
Co2 O1 1.890(3) .
Co2 O2 1.907(3) 2_556
Co2 O2 1.907(3) .
Co2 N1 1.930(4) .
Co2 N1 1.930(4) 2_556
Co2 Co4 2.9746(12) .
Co3 O4 1.884(3) .
Co3 O5 1.893(3) .
Co3 O3 1.902(3) .
Co3 O6 1.905(3) .
Co3 N2 1.915(4) .
Co3 N3 1.925(3) .
Co3 Co4 2.9635(7) .
Co4 O3 2.095(3) .
Co4 O3 2.095(3) 2_556
Co4 O2 2.098(3) .
Co4 O2 2.098(3) 2_556
Co4 O6 2.101(3) 2_556
Co4 O6 2.101(3) .
Co4 Co3 2.9635(7) 2_556
Co5 O4 2.014(3) .
Co5 O1 2.033(3) .
Co5 O9 2.055(3) .
Co5 O11 2.086(3) .
Co5 O2 2.259(3) 2_556
Co5 O6 2.260(3) .
Co6 O12 2.108(3) .
Co6 O12 2.108(3) 2_557
Co6 O14 2.126(4) .
Co6 O14 2.126(4) 2_557
Co6 O13 2.178(3) 2_557
Co6 O13 2.178(3) .
Co6 C19 2.509(7) .
O3 C6 1.431(5) .
O1 C2 1.408(5) .
O6 C11 1.429(5) .
O4 C7 1.414(5) .
O2 C3 1.420(5) .
O2 Co5 2.259(3) 2_556
O5 C10 1.407(5) .
O13 C19 1.257(5) .
O7 C13 1.276(5) .
O11 C17 1.255(5) .
O12 C17 1.269(5) .
O8 C13 1.243(6) .
O9 C15 1.267(6) .
N3 C9 1.487(6) .
O10 C15 1.246(6) .
N2 C5 1.498(5) .
N1 C1 1.500(6) .
C1 C4 1.516(6) .
C1 C2 1.535(6) .
C1 C3 1.538(6) .
C9 C12 1.513(6) .
C9 C10 1.529(6) .
C9 C11 1.538(6) .
C19 O13 1.257(5) 2_557
C19 C20 1.494(9) .
C6 C5 1.537(6) .
C7 C5 1.530(6) .
C18 C17 1.514(6) .
C14 C13 1.506(6) .
C5 C8 1.511(6) .
C15 C16 1.521(7) .
N101 C101 1.116(16) .
N101 C101 1.116(16) 2_656
C101 C101 0.56(4) 2_656
C101 C102 1.491(18) .
C101 C102 1.89(3) 2_656
N111 C111 1.174(16) .
C111 C112 1.436(15) .
C121 N121 1.097(18) .
C121 C122 1.465(17) .
